data_7152822
loop_
_publ_author_name
'Qin, Tian-You'
'Liao, Wei-Wei'
'Zhang, Yan-Jing'
'Zhang, Sean Xiao-An'

_publ_section_title
;
 Asymmetric organocatalytic allylic alkylation of Reissert compounds: a
 facile access to chiral 1,1-disubstituted 1,2-dihydroisoquinolines.
;
_journal_issue 6
_journal_name_full 'Organic &amp; biomolecular chemistry'
_journal_page_first 984
_journal_page_last 990
_journal_paper_doi 10.1039/c2ob27269e
_journal_volume 11
_journal_year 2013
_chemical_formula_moiety 'C28 H21 Br N2 O3'
_chemical_formula_sum 'C28 H21 Br N2 O3'
_chemical_formula_weight 513.38
_chemical_name_systematic
;
?
;
_space_group_IT_number 19
_symmetry_cell_setting orthorhombic
_symmetry_space_group_name_Hall 'P 2ac 2ab'
_symmetry_space_group_name_H-M 'P 21 21 21'
_atom_sites_solution_hydrogens geom
_atom_sites_solution_primary direct
_atom_sites_solution_secondary difmap
_audit_creation_method SHELXL-97
_cell_angle_alpha 90.00
_cell_angle_beta 90.00
_cell_angle_gamma 90.00
_cell_formula_units_Z 4
_cell_length_a 9.098(3)
_cell_length_b 15.524(6)
_cell_length_c 17.674(6)
_cell_measurement_reflns_used 14591
_cell_measurement_temperature 293(2)
_cell_measurement_theta_max 27.42
_cell_measurement_theta_min 3.22
_cell_volume 2496.2(15)
_computing_structure_refinement 'SHELXL-97 (Sheldrick, 1997)'
_computing_structure_solution 'SHELXS-97 (Sheldrick, 1990)'
_diffrn_ambient_temperature 293(2)
_diffrn_measured_fraction_theta_full 0.992
_diffrn_measured_fraction_theta_max 0.992
_diffrn_radiation_monochromator graphite
_diffrn_radiation_source 'fine-focus sealed tube'
_diffrn_radiation_type MoK\a
_diffrn_radiation_wavelength 0.71073
_diffrn_reflns_av_R_equivalents 0.0440
_diffrn_reflns_av_sigmaI/netI 0.0535
_diffrn_reflns_limit_h_max 11
_diffrn_reflns_limit_h_min -11
_diffrn_reflns_limit_k_max 19
_diffrn_reflns_limit_k_min -20
_diffrn_reflns_limit_l_max 22
_diffrn_reflns_limit_l_min -22
_diffrn_reflns_number 22577
_diffrn_reflns_theta_full 27.48
_diffrn_reflns_theta_max 27.48
_diffrn_reflns_theta_min 3.21
_exptl_absorpt_coefficient_mu 1.678
_exptl_absorpt_correction_T_max 0.6830
_exptl_absorpt_correction_T_min 0.5976
_exptl_absorpt_correction_type multi-scan
_exptl_crystal_density_diffrn 1.366
_exptl_crystal_density_method 'not measured'
_exptl_crystal_F_000 1048
_exptl_crystal_size_max 0.34
_exptl_crystal_size_mid 0.31
_exptl_crystal_size_min 0.25
_refine_diff_density_max 0.344
_refine_diff_density_min -0.424
_refine_diff_density_rms 0.041
_refine_ls_abs_structure_details 'Flack H D (1983), Acta Cryst. A39, 876-881'
_refine_ls_abs_structure_Flack -0.002(9)
_refine_ls_extinction_method none
_refine_ls_goodness_of_fit_ref 1.006
_refine_ls_hydrogen_treatment constr
_refine_ls_matrix_type full
_refine_ls_number_parameters 308
_refine_ls_number_reflns 5671
_refine_ls_number_restraints 0
_refine_ls_restrained_S_all 1.006
_refine_ls_R_factor_all 0.0799
_refine_ls_R_factor_gt 0.0415
_refine_ls_shift/su_max 0.026
_refine_ls_shift/su_mean 0.001
_refine_ls_structure_factor_coef Fsqd
_refine_ls_weighting_details 'calc w=1/[\s^2^(Fo^2^)+(0.0531P)^2^+0.0090P] where P=(Fo^2^+2Fc^2^)/3'
_refine_ls_weighting_scheme calc
_refine_ls_wR_factor_gt 0.0942
_refine_ls_wR_factor_ref 0.1073
_reflns_number_gt 3585
_reflns_number_total 5671
_reflns_threshold_expression >2sigma(I)
_cod_data_source_file c2ob27269e.txt
_cod_data_source_block qty-1
_cod_original_sg_symbol_H-M P2(1)2(1)2(1)
_cod_database_code 7152822

loop_
_symmetry_equiv_pos_as_xyz
'x, y, z'
'-x+1/2, -y, z+1/2'
'-x, y+1/2, -z+1/2'
'x+1/2, -y+1/2, -z'

loop_
_atom_site_label
_atom_site_type_symbol
_atom_site_fract_x
_atom_site_fract_y
_atom_site_fract_z
_atom_site_U_iso_or_equiv
_atom_site_adp_type
_atom_site_occupancy
_atom_site_symmetry_multiplicity
_atom_site_calc_flag
_atom_site_refinement_flags
O2 O 0.8550(3) -0.14550(16) 0.17191(15) 0.0870(8) Uani 1 1 d .
Br1 Br 1.57094(4) 0.22561(3) 0.00049(2) 0.09007(17) Uani 1 1 d .
C1 C 0.5443(3) 0.0536(3) 0.3609(2) 0.0765(11) Uani 1 1 d .
H1 H 0.5106 0.0832 0.3185 0.092 Uiso 1 1 calc R
C2 C 0.4503(4) 0.0385(4) 0.4216(3) 0.1072(17) Uani 1 1 d .
H2 H 0.3536 0.0578 0.4191 0.129 Uiso 1 1 calc R
C3 C 0.4974(5) -0.0041(3) 0.4849(3) 0.0979(14) Uani 1 1 d .
H3 H 0.4341 -0.0127 0.5256 0.117 Uiso 1 1 calc R
C4 C 0.6388(4) -0.0338(3) 0.4876(2) 0.0802(11) Uani 1 1 d .
H4 H 0.6715 -0.0631 0.5304 0.096 Uiso 1 1 calc R
C5 C 0.7334(4) -0.0209(2) 0.42770(19) 0.0646(9) Uani 1 1 d .
H5 H 0.8284 -0.0427 0.4303 0.077 Uiso 1 1 calc R
C6 C 0.6896(3) 0.0240(2) 0.36364(17) 0.0530(7) Uani 1 1 d .
C7 C 0.7928(3) 0.04195(19) 0.29768(17) 0.0476(7) Uani 1 1 d .
H7 H 0.7290 0.0624 0.2568 0.057 Uiso 1 1 calc R
C8 C 0.9016(3) 0.11864(19) 0.31374(15) 0.0495(7) Uani 1 1 d .
C9 C 0.8108(3) 0.2002(2) 0.3247(2) 0.0653(9) Uani 1 1 d .
C10 C 0.7688(5) 0.2304(3) 0.3955(3) 0.1024(15) Uani 1 1 d .
H10 H 0.8049 0.2042 0.4390 0.123 Uiso 1 1 calc R
C11 C 0.6748(8) 0.2981(5) 0.4011(5) 0.155(3) Uani 1 1 d .
H11 H 0.6469 0.3172 0.4489 0.186 Uiso 1 1 calc R
C12 C 0.6207(7) 0.3388(4) 0.3394(6) 0.148(3) Uani 1 1 d .
H12 H 0.5567 0.3851 0.3451 0.178 Uiso 1 1 calc R
C13 C 0.6613(4) 0.3112(3) 0.2665(4) 0.1107(19) Uani 1 1 d .
H13 H 0.6239 0.3383 0.2237 0.133 Uiso 1 1 calc R
C14 C 0.7601(3) 0.2413(2) 0.2598(2) 0.0724(10) Uani 1 1 d .
C15 C 0.8167(3) 0.2146(2) 0.1871(2) 0.0660(9) Uani 1 1 d .
H15 H 0.7692 0.2318 0.1430 0.079 Uiso 1 1 calc R
C16 C 0.9361(3) 0.1657(2) 0.18279(16) 0.0550(7) Uani 1 1 d .
H16 H 0.9775 0.1539 0.1358 0.066 Uiso 1 1 calc R
C17 C 0.9870(4) 0.1023(3) 0.38408(17) 0.0671(9) Uani 1 1 d .
C18 C 0.8651(3) -0.0390(2) 0.26681(18) 0.0533(7) Uani 1 1 d .
C19 C 0.7962(4) -0.0715(2) 0.19582(18) 0.0605(8) Uani 1 1 d .
C20 C 0.9784(4) -0.0797(2) 0.2959(2) 0.0734(10) Uani 1 1 d .
H20A H 1.0153 -0.1286 0.2721 0.088 Uiso 1 1 calc R
H20B H 1.0217 -0.0597 0.3401 0.088 Uiso 1 1 calc R
C21 C 0.7969(7) -0.1817(3) 0.1029(3) 0.1204(19) Uani 1 1 d .
H21A H 0.6988 -0.2022 0.1117 0.181 Uiso 1 1 calc R
H21B H 0.8580 -0.2287 0.0869 0.181 Uiso 1 1 calc R
H21C H 0.7953 -0.1382 0.0643 0.181 Uiso 1 1 calc R
C22 C 1.1464(3) 0.1043(2) 0.2477(2) 0.0638(9) Uani 1 1 d .
C23 C 1.2413(3) 0.1360(2) 0.18545(17) 0.0555(8) Uani 1 1 d .
C24 C 1.3224(4) 0.0769(3) 0.1444(3) 0.0900(13) Uani 1 1 d .
H24 H 1.3107 0.0185 0.1545 0.108 Uiso 1 1 calc R
C25 C 1.4196(5) 0.1020(3) 0.0893(2) 0.0942(13) Uani 1 1 d .
H25 H 1.4711 0.0616 0.0609 0.113 Uiso 1 1 calc R
C26 C 1.4386(3) 0.1891(2) 0.07715(17) 0.0637(8) Uani 1 1 d .
C27 C 1.3622(3) 0.2494(2) 0.11715(17) 0.0586(8) Uani 1 1 d .
H27 H 1.3765 0.3078 0.1080 0.070 Uiso 1 1 calc R
C28 C 1.2631(3) 0.2224(2) 0.17154(16) 0.0579(8) Uani 1 1 d .
H28 H 1.2106 0.2631 0.1991 0.070 Uiso 1 1 calc R
N1 N 1.0008(2) 0.13164(16) 0.24889(13) 0.0484(5) Uani 1 1 d .
N2 N 1.0358(4) 0.0934(3) 0.44317(18) 0.1014(13) Uani 1 1 d .
O1 O 0.6964(3) -0.03739(18) 0.16355(17) 0.0935(9) Uani 1 1 d .
O3 O 1.1959(3) 0.0583(2) 0.29747(17) 0.1062(11) Uani 1 1 d .

loop_
_atom_site_aniso_label
_atom_site_aniso_U_11
_atom_site_aniso_U_22
_atom_site_aniso_U_33
_atom_site_aniso_U_23
_atom_site_aniso_U_13
_atom_site_aniso_U_12
O2 0.120(2) 0.0666(17) 0.0746(17) -0.0200(14) -0.0061(14) 0.0266(15)
Br1 0.0821(2) 0.1197(4) 0.0684(2) 0.0286(2) 0.02801(19) 0.0187(2)
C1 0.0466(17) 0.111(3) 0.072(2) 0.013(2) -0.0002(15) 0.0050(19)
C2 0.050(2) 0.171(5) 0.101(3) 0.026(3) 0.015(2) 0.006(3)
C3 0.079(2) 0.134(4) 0.081(3) 0.011(3) 0.026(2) -0.018(3)
C4 0.083(2) 0.093(3) 0.064(2) 0.013(2) 0.0124(18) -0.019(2)
C5 0.0590(17) 0.071(2) 0.064(2) 0.0111(17) -0.0013(15) -0.0057(17)
C6 0.0482(15) 0.054(2) 0.0563(17) -0.0018(15) -0.0020(13) -0.0097(14)
C7 0.0477(15) 0.0431(17) 0.0521(16) -0.0005(13) -0.0019(12) 0.0015(13)
C8 0.0488(15) 0.0543(18) 0.0455(15) -0.0032(13) 0.0009(11) -0.0077(13)
C9 0.0584(17) 0.056(2) 0.081(2) -0.0186(19) 0.0171(16) -0.0124(15)
C10 0.110(3) 0.089(3) 0.108(3) -0.038(3) 0.050(3) -0.026(3)
C11 0.146(6) 0.089(5) 0.231(9) -0.075(5) 0.108(6) -0.023(4)
C12 0.089(4) 0.054(3) 0.301(11) -0.036(5) 0.081(5) -0.002(3)
C13 0.060(2) 0.055(3) 0.218(6) 0.006(3) 0.022(3) 0.003(2)
C14 0.0491(16) 0.045(2) 0.123(3) -0.004(2) 0.0089(19) -0.0020(15)
C15 0.0536(16) 0.059(2) 0.085(2) 0.0209(19) -0.0176(15) -0.0077(15)
C16 0.0569(17) 0.0602(19) 0.0481(16) 0.0075(14) -0.0059(13) -0.0053(16)
C17 0.0674(19) 0.088(3) 0.0456(19) 0.0023(16) -0.0031(14) -0.0303(18)
C18 0.0533(16) 0.0507(19) 0.0559(18) 0.0045(14) 0.0026(13) 0.0010(15)
C19 0.074(2) 0.051(2) 0.0562(19) -0.0031(15) -0.0011(16) 0.0032(17)
C20 0.069(2) 0.064(2) 0.087(3) -0.0030(19) -0.0091(18) 0.0096(17)
C21 0.177(5) 0.087(3) 0.097(3) -0.043(3) -0.013(3) 0.032(3)
C22 0.0508(17) 0.077(2) 0.064(2) 0.0138(19) 0.0025(14) 0.0036(17)
C23 0.0513(16) 0.059(2) 0.0565(18) 0.0072(15) 0.0041(13) 0.0089(14)
C24 0.105(3) 0.055(2) 0.110(3) 0.013(2) 0.043(2) 0.016(2)
C25 0.105(3) 0.069(3) 0.108(3) 0.002(2) 0.055(3) 0.029(2)
C26 0.0552(16) 0.079(2) 0.0572(18) 0.0080(16) 0.0108(14) 0.0166(17)
C27 0.0618(16) 0.053(2) 0.0611(19) 0.0071(14) 0.0027(14) -0.0017(16)
C28 0.0570(16) 0.063(2) 0.0542(17) -0.0034(16) 0.0071(13) 0.0114(16)
N1 0.0473(11) 0.0570(15) 0.0409(12) 0.0021(11) 0.0000(9) 0.0034(11)
N2 0.103(2) 0.145(3) 0.0560(18) 0.011(2) -0.0201(17) -0.051(2)
O1 0.113(2) 0.0784(19) 0.0893(19) -0.0290(16) -0.0371(17) 0.0256(16)
O3 0.0579(13) 0.164(3) 0.097(2) 0.074(2) 0.0078(14) 0.0196(17)

loop_
_atom_type_symbol
_atom_type_description
_atom_type_scat_dispersion_real
_atom_type_scat_dispersion_imag
_atom_type_scat_source
C C 0.0033 0.0016 'International Tables Vol C Tables 4.2.6.8 and 6.1.1.4'
H H 0.0000 0.0000 'International Tables Vol C Tables 4.2.6.8 and 6.1.1.4'
N N 0.0061 0.0033 'International Tables Vol C Tables 4.2.6.8 and 6.1.1.4'
O O 0.0106 0.0060 'International Tables Vol C Tables 4.2.6.8 and 6.1.1.4'
Br Br -0.2901 2.4595 'International Tables Vol C Tables 4.2.6.8 and 6.1.1.4'

loop_
_geom_angle_atom_site_label_1
_geom_angle_atom_site_label_2
_geom_angle_atom_site_label_3
_geom_angle
C19 O2 C21 117.1(3)
C2 C1 C6 119.9(3)
C2 C1 H1 120.1
C6 C1 H1 120.1
C3 C2 C1 121.3(4)
C3 C2 H2 119.4
C1 C2 H2 119.4
C4 C3 C2 119.1(4)
C4 C3 H3 120.4
C2 C3 H3 120.4
C3 C4 C5 120.7(4)
C3 C4 H4 119.6
C5 C4 H4 119.6
C4 C5 C6 121.4(3)
C4 C5 H5 119.3
C6 C5 H5 119.3
C5 C6 C1 117.7(3)
C5 C6 C7 122.6(3)
C1 C6 C7 119.7(3)
C18 C7 C6 113.0(2)
C18 C7 C8 114.7(2)
C6 C7 C8 112.8(2)
C18 C7 H7 105.1
C6 C7 H7 105.1
C8 C7 H7 105.1
N1 C8 C17 110.7(2)
N1 C8 C9 108.5(2)
C17 C8 C9 108.6(3)
N1 C8 C7 110.4(2)
C17 C8 C7 110.5(3)
C9 C8 C7 108.1(2)
C10 C9 C14 119.7(4)
C10 C9 C8 122.9(4)
C14 C9 C8 117.2(3)
C11 C10 C9 120.0(6)
C11 C10 H10 120.0
C9 C10 H10 120.0
C12 C11 C10 122.1(7)
C12 C11 H11 118.9
C10 C11 H11 118.9
C11 C12 C13 120.0(5)
C11 C12 H12 120.0
C13 C12 H12 120.0
C12 C13 C14 118.6(6)
C12 C13 H13 120.7
C14 C13 H13 120.7
C9 C14 C13 119.6(4)
C9 C14 C15 118.9(3)
C13 C14 C15 121.5(4)
C16 C15 C14 120.5(3)
C16 C15 H15 119.8
C14 C15 H15 119.8
C15 C16 N1 120.5(3)
C15 C16 H16 119.7
N1 C16 H16 119.7
N2 C17 C8 170.7(4)
C20 C18 C19 119.7(3)
C20 C18 C7 126.7(3)
C19 C18 C7 113.6(3)
O1 C19 O2 122.3(3)
O1 C19 C18 124.8(3)
O2 C19 C18 112.9(3)
C18 C20 H20A 120.0
C18 C20 H20B 120.0
H20A C20 H20B 120.0
O2 C21 H21A 109.5
O2 C21 H21B 109.5
H21A C21 H21B 109.5
O2 C21 H21C 109.5
H21A C21 H21C 109.5
H21B C21 H21C 109.5
O3 C22 N1 121.3(3)
O3 C22 C23 121.0(3)
N1 C22 C23 117.6(3)
C28 C23 C24 118.4(3)
C28 C23 C22 122.7(3)
C24 C23 C22 118.6(3)
C25 C24 C23 121.8(4)
C25 C24 H24 119.1
C23 C24 H24 119.1
C24 C25 C26 118.0(3)
C24 C25 H25 121.0
C26 C25 H25 121.0
C27 C26 C25 121.9(3)
C27 C26 Br1 119.2(3)
C25 C26 Br1 118.9(3)
C26 C27 C28 118.9(3)
C26 C27 H27 120.5
C28 C27 H27 120.5
C23 C28 C27 120.9(3)
C23 C28 H28 119.6
C27 C28 H28 119.6
C22 N1 C16 119.9(3)
C22 N1 C8 123.6(2)
C16 N1 C8 116.1(2)

loop_
_geom_bond_atom_site_label_1
_geom_bond_atom_site_label_2
_geom_bond_distance
O2 C19 1.336(4)
O2 C21 1.443(5)
Br1 C26 1.899(3)
C1 C2 1.393(5)
C1 C6 1.400(4)
C1 H1 0.9300
C2 C3 1.369(6)
C2 H2 0.9300
C3 C4 1.368(6)
C3 H3 0.9300
C4 C5 1.380(5)
C4 H4 0.9300
C5 C6 1.388(4)
C5 H5 0.9300
C6 C7 1.522(4)
C7 C18 1.520(4)
C7 C8 1.574(4)
C7 H7 0.9800
C8 N1 1.473(3)
C8 C17 1.488(4)
C8 C9 1.524(5)
C9 C10 1.390(5)
C9 C14 1.392(5)
C10 C11 1.359(8)
C10 H10 0.9300
C11 C12 1.353(10)
C11 H11 0.9300
C12 C13 1.406(9)
C12 H12 0.9300
C13 C14 1.414(5)
C13 H13 0.9300
C14 C15 1.445(5)
C15 C16 1.327(4)
C15 H15 0.9300
C16 N1 1.411(4)
C16 H16 0.9300
C17 N2 1.143(4)
C18 C20 1.314(4)
C18 C19 1.490(4)
C19 O1 1.196(4)
C20 H20A 0.9300
C20 H20B 0.9300
C21 H21A 0.9600
C21 H21B 0.9600
C21 H21C 0.9600
C22 O3 1.219(4)
C22 N1 1.392(4)
C22 C23 1.483(4)
C23 C28 1.378(4)
C23 C24 1.383(5)
C24 C25 1.373(5)
C24 H24 0.9300
C25 C26 1.379(5)
C25 H25 0.9300
C26 C27 1.364(4)
C27 C28 1.383(4)
C27 H27 0.9300
C28 H28 0.9300
